data_4348378
loop_
_publ_author_name
'Ambrosi, Gianluca'
'Formica, Mauro'
'Fusi, Vieri'
'Giorgi, Luca'
'Macedi, Eleonora'
'Micheloni, Mauro'
'Paoli, Paola'
'Rossi, Patrizia'

_publ_section_title
;
 A Biphenol-Based Chemosensor for Zn(II) and Cd(II) Metal Ions: Synthesis,
 Potentiometric Studies, and Crystal Structures.
;
_journal_issue 15
_journal_name_full 'Inorganic chemistry'
_journal_page_first 7676
_journal_page_last 7687
_journal_paper_doi 10.1021/acs.inorgchem.6b01145
_journal_volume 55
_journal_year 2016
_chemical_formula_sum 'C33 H37 Cu N3 O5'
_chemical_formula_weight 619.19
_space_group_crystal_system monoclinic
_space_group_IT_number 14
_space_group_name_Hall '-P 2yn'
_space_group_name_H-M_alt 'P 1 21/n 1'
_atom_sites_solution_hydrogens mixed
_audit_creation_method SHELXL-2014
_cell_angle_alpha 90
_cell_angle_beta 101.279(4)
_cell_angle_gamma 90
_cell_formula_units_Z 4
_cell_length_a 12.8990(5)
_cell_length_b 9.9207(4)
_cell_length_c 23.3588(9)
_cell_measurement_reflns_used 3868
_cell_measurement_temperature 150
_cell_measurement_theta_max 25.3882
_cell_measurement_theta_min 4.1431
_cell_volume 2931.4(2)
_computing_cell_refinement
;
CrysAlisPro, Agilent Technologies,
Version 1.171.35.19 (release 27-10-2011 CrysAlis171 .NET)
(compiled Oct 27 2011,15:02:11)
;
_computing_data_collection
;
CrysAlisPro, Agilent Technologies,
Version 1.171.35.19 (release 27-10-2011 CrysAlis171 .NET)
(compiled Oct 27 2011,15:02:11)
;
_computing_data_reduction
;
CrysAlisPro, Agilent Technologies,
Version 1.171.35.19 (release 27-10-2011 CrysAlis171 .NET)
(compiled Oct 27 2011,15:02:11)
;
_computing_molecular_graphics 'ORTEP-3 (Farruggia, 1997)'
_computing_publication_material 'PARST97 (Nardelli, 1995)'
_computing_structure_refinement 'SHELXL-2014 (Sheldrick, 2014)'
_computing_structure_solution 'SIR-97 (altomare, 1999)'
_diffrn_ambient_temperature 150
_diffrn_detector_area_resol_mean 16.4547
_diffrn_measured_fraction_theta_full 0.927
_diffrn_measured_fraction_theta_max 0.889
_diffrn_measurement_device_type 'Xcalibur, Sapphire3'
_diffrn_radiation_source 'Enhance (Mo) X-ray Source'
_diffrn_radiation_type MoK\a
_diffrn_radiation_wavelength 0.71073
_diffrn_reflns_av_R_equivalents 0.0501
_diffrn_reflns_av_unetI/netI 0.0566
_diffrn_reflns_Laue_measured_fraction_full 0.927
_diffrn_reflns_Laue_measured_fraction_max 0.889
_diffrn_reflns_limit_h_max 15
_diffrn_reflns_limit_h_min -14
_diffrn_reflns_limit_k_max 11
_diffrn_reflns_limit_k_min -11
_diffrn_reflns_limit_l_max 27
_diffrn_reflns_limit_l_min -27
_diffrn_reflns_number 16132
_diffrn_reflns_point_group_measured_fraction_full 0.927
_diffrn_reflns_point_group_measured_fraction_max 0.889
_diffrn_reflns_theta_full 25.000
_diffrn_reflns_theta_max 25.443
_diffrn_reflns_theta_min 4.151
_exptl_absorpt_coefficient_mu 0.792
_exptl_absorpt_correction_T_max 1.00000
_exptl_absorpt_correction_T_min 0.81382
_exptl_absorpt_correction_type multi-scan
_exptl_absorpt_process_details
;
CrysAlisPro, Agilent Technologies,
Version 1.171.35.19 (release 27-10-2011 CrysAlis171 .NET)
(compiled Oct 27 2011,15:02:11)
Empirical absorption correction using spherical harmonics,
 implemented in SCALE3 ABSPACK scaling algorithm.
;
_exptl_crystal_density_diffrn 1.403
_exptl_crystal_description prism
_exptl_crystal_F_000 1300
_exptl_crystal_size_max 0.27
_exptl_crystal_size_mid 0.23
_exptl_crystal_size_min 0.21
_refine_diff_density_max 0.470
_refine_diff_density_min -0.550
_refine_diff_density_rms 0.061
_refine_ls_extinction_method none
_refine_ls_goodness_of_fit_ref 1.080
_refine_ls_hydrogen_treatment mixed
_refine_ls_matrix_type full
_refine_ls_number_parameters 428
_refine_ls_number_reflns 4818
_refine_ls_number_restraints 3
_refine_ls_restrained_S_all 1.080
_refine_ls_R_factor_all 0.0714
_refine_ls_R_factor_gt 0.0462
_refine_ls_shift/su_max 0.001
_refine_ls_shift/su_mean 0.000
_refine_ls_structure_factor_coef Fsqd
_refine_ls_weighting_details 'w=1/[\s^2^(Fo^2^)+(0.0488P)^2^+1.2744P] where P=(Fo^2^+2Fc^2^)/3'
_refine_ls_weighting_scheme calc
_refine_ls_wR_factor_gt 0.1061
_refine_ls_wR_factor_ref 0.1199
_reflns_Friedel_coverage 0.000
_reflns_number_gt 3565
_reflns_number_total 4818
_reflns_threshold_expression 'I > 2\s(I)'
_cod_data_source_file ic6b01145_si_002.cif
_cod_data_source_block 7
_cod_original_sg_symbol_H-M 'P 21/n'
_cod_database_code 4348378
_shelx_space_group_comment
;
The symmetry employed for this shelxl refinement is uniquely defined
by the following loop, which should always be used as a source of
symmetry information in preference to the above space-group names.
They are only intended as comments.
;
_shelxl_version_number 2014-1

loop_
_space_group_symop_operation_xyz
'x, y, z'
'-x+1/2, y+1/2, -z+1/2'
'-x, -y, -z'
'x-1/2, -y-1/2, z-1/2'

loop_
_atom_site_label
_atom_site_type_symbol
_atom_site_fract_x
_atom_site_fract_y
_atom_site_fract_z
_atom_site_U_iso_or_equiv
_atom_site_adp_type
_atom_site_occupancy
_atom_site_site_symmetry_order
_atom_site_calc_flag
_atom_site_refinement_flags_posn
_atom_site_refinement_flags_adp
_atom_site_refinement_flags_occupancy
_atom_site_disorder_assembly
_atom_site_disorder_group
Cu1 Cu 0.62743(3) 0.98694(4) 0.30439(2) 0.03554(17) Uani 1 1 d . . . . .
O1 O 0.56444(18) 0.8282(2) 0.26680(10) 0.0344(6) Uani 1 1 d . . . . .
O2 O 0.60006(19) 0.5878(2) 0.29766(11) 0.0353(6) Uani 1 1 d . . . . .
H2O H 0.600(3) 0.658(4) 0.2895(18) 0.053 Uiso 1 1 d . U . . .
O3 O 0.70073(19) 0.8671(2) 0.36372(10) 0.0380(6) Uani 1 1 d . . . . .
O4 O 0.6184(2) 0.8056(3) 0.45003(12) 0.0509(7) Uani 1 1 d . . . . .
H4O H 0.637(4) 0.832(5) 0.4189(19) 0.076 Uiso 1 1 d . U . . .
N1 N 0.5787(2) 1.1036(3) 0.23249(13) 0.0407(8) Uani 1 1 d . . . . .
N2 N 0.7227(2) 1.1382(3) 0.33737(14) 0.0442(8) Uani 1 1 d . . . . .
C1 C 0.5737(3) 1.0236(4) 0.17876(17) 0.0464(10) Uani 1 1 d . . . . .
H1A H 0.6433 0.9870 0.1786 0.056 Uiso 1 1 calc R U . . .
H1B H 0.5556 1.0832 0.1454 0.056 Uiso 1 1 calc R U . . .
C2 C 0.4959(3) 0.9100(4) 0.17158(15) 0.0390(9) Uani 1 1 d . . . . .
C3 C 0.4954(3) 0.8159(3) 0.21702(14) 0.0319(8) Uani 1 1 d . . . . .
C4 C 0.4237(3) 0.7076(3) 0.20938(14) 0.0309(8) Uani 1 1 d . . . . .
C5 C 0.3557(3) 0.6950(4) 0.15534(15) 0.0420(9) Uani 1 1 d . . . . .
H5 H 0.3086 0.6232 0.1491 0.050 Uiso 1 1 calc R U . . .
C6 C 0.3566(3) 0.7870(4) 0.11059(15) 0.0476(10) Uani 1 1 d . . . . .
H6 H 0.3106 0.7766 0.0749 0.057 Uiso 1 1 calc R U . . .
C7 C 0.4258(3) 0.8933(4) 0.11954(16) 0.0481(10) Uani 1 1 d . . . . .
H7 H 0.4253 0.9557 0.0898 0.058 Uiso 1 1 calc R U . . .
C8 C 0.4125(3) 0.6106(3) 0.25646(14) 0.0307(8) Uani 1 1 d . . . . .
C9 C 0.4970(3) 0.5584(3) 0.29772(14) 0.0314(8) Uani 1 1 d . . . . .
C10 C 0.4786(3) 0.4690(3) 0.34069(15) 0.0369(9) Uani 1 1 d . . . . .
H10 H 0.5349 0.4383 0.3688 0.044 Uiso 1 1 calc R U . . .
C11 C 0.3775(3) 0.4258(4) 0.34174(17) 0.0461(10) Uani 1 1 d . . . . .
H11 H 0.3659 0.3639 0.3697 0.055 Uiso 1 1 calc R U . . .
C12 C 0.2936(3) 0.4743(4) 0.30136(18) 0.0490(10) Uani 1 1 d . . . . .
H12 H 0.2252 0.4452 0.3018 0.059 Uiso 1 1 calc R U . . .
C13 C 0.3115(3) 0.5659(4) 0.26052(16) 0.0415(9) Uani 1 1 d . . . . .
H13 H 0.2538 0.5999 0.2343 0.050 Uiso 1 1 calc R U . . .
C14 C 0.6641(3) 1.2058(4) 0.2357(2) 0.0563(12) Uani 1 1 d . . . . .
H14A H 0.6388 1.2816 0.2106 0.068 Uiso 1 1 calc R U . . .
H14B H 0.7240 1.1665 0.2223 0.068 Uiso 1 1 calc R U . . .
C15 C 0.6978(4) 1.2532(4) 0.2973(2) 0.0615(12) Uani 1 1 d . . . . .
H15A H 0.7596 1.3105 0.3003 0.074 Uiso 1 1 calc R U . . .
H15B H 0.6416 1.3062 0.3083 0.074 Uiso 1 1 calc R U . . .
C16 C 0.8314(3) 1.0864(4) 0.33694(17) 0.0455(10) Uani 1 1 d . . . . .
H16A H 0.8807 1.1611 0.3445 0.055 Uiso 1 1 calc R U . . .
H16B H 0.8331 1.0526 0.2982 0.055 Uiso 1 1 calc R U . . .
C17 C 0.8686(3) 0.9772(3) 0.38019(16) 0.0395(9) Uani 1 1 d . . . . .
C18 C 0.8011(3) 0.8732(3) 0.39195(15) 0.0362(8) Uani 1 1 d . . . . .
C19 C 0.8401(3) 0.7750(4) 0.43423(14) 0.0362(8) Uani 1 1 d . . . . .
C20 C 0.9464(3) 0.7805(4) 0.46141(17) 0.0475(10) Uani 1 1 d . . . . .
H20 H 0.9729 0.7156 0.4891 0.057 Uiso 1 1 calc R U . . .
C21 C 1.0132(3) 0.8790(4) 0.44850(18) 0.0575(11) Uani 1 1 d . . . . .
H21 H 1.0843 0.8793 0.4664 0.069 Uiso 1 1 calc R U . . .
C22 C 0.9732(3) 0.9769(4) 0.40867(18) 0.0531(11) Uani 1 1 d . . . . .
H22 H 1.0177 1.0451 0.4006 0.064 Uiso 1 1 calc R U . . .
C23 C 0.7739(3) 0.6668(4) 0.45278(14) 0.0362(9) Uani 1 1 d . . . . .
C24 C 0.6712(3) 0.6888(4) 0.46247(15) 0.0426(9) Uani 1 1 d . . . . .
C25 C 0.6220(3) 0.5891(4) 0.48938(17) 0.0577(12) Uani 1 1 d . . . . .
H25 H 0.5542 0.6044 0.4960 0.069 Uiso 1 1 calc R U . . .
C26 C 0.6709(4) 0.4691(4) 0.50632(19) 0.0638(13) Uani 1 1 d . . . . .
H26 H 0.6379 0.4055 0.5259 0.077 Uiso 1 1 calc R U . . .
C27 C 0.7690(4) 0.4433(4) 0.49433(16) 0.0553(11) Uani 1 1 d . . . . .
H27 H 0.8014 0.3605 0.5042 0.066 Uiso 1 1 calc R U . . .
C28 C 0.8192(3) 0.5406(4) 0.46766(15) 0.0468(10) Uani 1 1 d . . . . .
H28 H 0.8853 0.5217 0.4593 0.056 Uiso 1 1 calc R U . . .
C29 C 0.4763(3) 1.1707(4) 0.23114(19) 0.0508(11) Uani 1 1 d . . . . .
H29A H 0.4793 1.2215 0.2664 0.076 Uiso 1 1 calc R U . . .
H29B H 0.4215 1.1040 0.2280 0.076 Uiso 1 1 calc R U . . .
H29C H 0.4613 1.2302 0.1982 0.076 Uiso 1 1 calc R U . . .
C30 C 0.7158(4) 1.1810(4) 0.39691(19) 0.0640(13) Uani 1 1 d . . . . .
H30A H 0.7310 1.1058 0.4230 0.096 Uiso 1 1 calc R U . . .
H30B H 0.6457 1.2135 0.3971 0.096 Uiso 1 1 calc R U . . .
H30C H 0.7660 1.2517 0.4093 0.096 Uiso 1 1 calc R U . . .
O1S O 0.4966(2) 1.0320(3) 0.35342(13) 0.0641(9) Uani 1 1 d D . . . .
N1S_a N 0.3617(11) 0.9255(14) 0.3859(5) 0.037(2) Uani 0.712(8) 1 d D . P A 1
C1S_a C 0.4243(4) 0.9398(5) 0.3493(3) 0.0426(17) Uani 0.712(8) 1 d . . P A 1
H1S_a H 0.413(4) 0.862(5) 0.318(2) 0.051 Uiso 0.712(8) 1 d D U P A 1
C2S_a C 0.3725(7) 1.0120(11) 0.4379(4) 0.070(3) Uani 0.712(8) 1 d . . P A 1
H2S1_a H 0.3191 0.9886 0.4596 0.105 Uiso 0.712(8) 1 calc R U P A 1
H2S2_a H 0.3644 1.1047 0.4261 0.105 Uiso 0.712(8) 1 calc R U P A 1
H2S3_a H 0.4411 0.9990 0.4620 0.105 Uiso 0.712(8) 1 calc R U P A 1
C3S_a C 0.2772(5) 0.8263(6) 0.3771(3) 0.069(2) Uani 0.712(8) 1 d D . P A 1
H3S1_a H 0.2389 0.8323 0.4084 0.104 Uiso 0.712(8) 1 calc R U P A 1
H3S2_a H 0.3068 0.7376 0.3766 0.104 Uiso 0.712(8) 1 calc R U P A 1
H3S3_a H 0.2301 0.8432 0.3406 0.104 Uiso 0.712(8) 1 calc R U P A 1
N2S_b N 0.381(3) 0.956(3) 0.4020(15) 0.038(6) Uani 0.288(8) 1 d D . P A 2
C4S_b C 0.4493(12) 1.0533(15) 0.3942(7) 0.057(5) Uani 0.288(8) 1 d . . P A 2
H4S_b H 0.453(9) 1.124(7) 0.426(4) 0.068 Uiso 0.288(8) 1 d D U P A 2
C5S_b C 0.3484(18) 0.933(2) 0.4524(8) 0.072(6) Uani 0.288(8) 1 d D . P A 2
H5S1_b H 0.3060 0.8528 0.4489 0.109 Uiso 0.288(8) 1 calc R U P A 2
H5S2_b H 0.3072 1.0082 0.4610 0.109 Uiso 0.288(8) 1 calc R U P A 2
H5S3_b H 0.4087 0.9218 0.4834 0.109 Uiso 0.288(8) 1 calc R U P A 2
C6S_b C 0.3717(15) 0.838(2) 0.3611(8) 0.067(6) Uani 0.288(8) 1 d . . P A 2
H6S1_b H 0.3248 0.7721 0.3722 0.101 Uiso 0.288(8) 1 calc R U P A 2
H6S2_b H 0.4402 0.7983 0.3629 0.101 Uiso 0.288(8) 1 calc R U P A 2
H6S3_b H 0.3443 0.8679 0.3219 0.101 Uiso 0.288(8) 1 calc R U P A 2

loop_
_atom_site_aniso_label
_atom_site_aniso_U_11
_atom_site_aniso_U_22
_atom_site_aniso_U_33
_atom_site_aniso_U_23
_atom_site_aniso_U_13
_atom_site_aniso_U_12
Cu1 0.0382(3) 0.0279(2) 0.0440(3) 0.00269(19) 0.0167(2) -0.00263(19)
O1 0.0371(14) 0.0295(12) 0.0350(14) 0.0083(10) 0.0034(11) 0.0003(11)
O2 0.0300(13) 0.0308(13) 0.0447(15) 0.0087(12) 0.0065(12) 0.0016(12)
O3 0.0416(15) 0.0367(13) 0.0341(14) 0.0026(11) 0.0037(12) -0.0118(11)
O4 0.0446(17) 0.0601(18) 0.0514(18) 0.0088(14) 0.0175(14) -0.0041(14)
N1 0.0337(17) 0.0320(16) 0.063(2) 0.0113(14) 0.0243(16) 0.0042(13)
N2 0.0449(19) 0.0284(16) 0.064(2) 0.0004(15) 0.0220(17) -0.0037(14)
C1 0.048(2) 0.046(2) 0.051(2) 0.0227(19) 0.026(2) 0.0162(19)
C2 0.045(2) 0.043(2) 0.034(2) 0.0086(17) 0.0196(18) 0.0189(18)
C3 0.033(2) 0.0348(19) 0.0297(19) 0.0047(15) 0.0094(16) 0.0099(16)
C4 0.0289(19) 0.039(2) 0.0254(18) -0.0014(15) 0.0062(15) 0.0118(16)
C5 0.041(2) 0.049(2) 0.035(2) -0.0063(18) 0.0049(18) 0.0114(18)
C6 0.049(3) 0.067(3) 0.025(2) 0.0003(19) 0.0015(18) 0.025(2)
C7 0.056(3) 0.058(3) 0.035(2) 0.0111(19) 0.020(2) 0.020(2)
C8 0.0305(19) 0.0290(18) 0.0316(19) -0.0034(14) 0.0036(16) 0.0030(15)
C9 0.034(2) 0.0259(17) 0.0352(19) -0.0029(15) 0.0101(16) -0.0030(15)
C10 0.043(2) 0.0308(19) 0.037(2) 0.0008(15) 0.0073(18) 0.0033(16)
C11 0.048(2) 0.038(2) 0.057(3) 0.0050(19) 0.020(2) -0.0087(19)
C12 0.039(2) 0.048(2) 0.063(3) 0.000(2) 0.015(2) -0.0110(19)
C13 0.034(2) 0.047(2) 0.042(2) -0.0061(18) 0.0021(18) -0.0046(18)
C14 0.050(3) 0.038(2) 0.087(3) 0.027(2) 0.028(2) 0.0039(19)
C15 0.056(3) 0.032(2) 0.102(4) 0.004(2) 0.029(3) -0.008(2)
C16 0.042(2) 0.036(2) 0.062(3) -0.0003(19) 0.021(2) -0.0108(18)
C17 0.040(2) 0.040(2) 0.043(2) -0.0049(17) 0.0185(19) -0.0071(17)
C18 0.038(2) 0.038(2) 0.035(2) -0.0089(16) 0.0126(18) -0.0078(17)
C19 0.038(2) 0.045(2) 0.0258(19) -0.0060(16) 0.0076(17) -0.0071(17)
C20 0.044(2) 0.059(3) 0.040(2) 0.0012(19) 0.0083(19) -0.005(2)
C21 0.037(2) 0.076(3) 0.060(3) 0.005(2) 0.010(2) -0.011(2)
C22 0.044(3) 0.060(3) 0.058(3) -0.001(2) 0.017(2) -0.019(2)
C23 0.044(2) 0.042(2) 0.0207(18) -0.0023(15) 0.0013(16) -0.0128(18)
C24 0.044(2) 0.051(2) 0.030(2) 0.0010(17) 0.0021(18) -0.012(2)
C25 0.048(3) 0.073(3) 0.050(3) 0.015(2) 0.004(2) -0.022(2)
C26 0.068(3) 0.064(3) 0.054(3) 0.019(2) -0.001(2) -0.026(3)
C27 0.075(3) 0.048(2) 0.037(2) 0.0050(19) -0.004(2) -0.011(2)
C28 0.058(3) 0.052(2) 0.028(2) -0.0008(18) 0.0043(19) -0.006(2)
C29 0.043(2) 0.039(2) 0.076(3) 0.010(2) 0.026(2) 0.0101(19)
C30 0.069(3) 0.050(3) 0.078(3) -0.030(2) 0.029(3) -0.013(2)
O1S 0.0512(19) 0.084(2) 0.065(2) -0.0103(17) 0.0313(17) -0.0029(17)
N1S_a 0.042(5) 0.039(7) 0.035(7) -0.008(4) 0.016(5) 0.001(4)
C1S_a 0.038(3) 0.038(3) 0.058(4) 0.001(3) 0.024(3) 0.001(3)
C2S_a 0.058(5) 0.121(8) 0.032(4) -0.001(5) 0.008(4) 0.018(5)
C3S_a 0.067(5) 0.058(4) 0.096(5) 0.008(4) 0.049(4) -0.010(3)
N2S_b 0.061(17) 0.027(12) 0.030(16) -0.015(9) 0.020(13) -0.003(9)
C4S_b 0.039(9) 0.045(9) 0.080(12) 0.008(8) -0.003(9) 0.000(7)
C5S_b 0.104(16) 0.083(15) 0.039(11) -0.010(10) 0.037(10) 0.006(13)
C6S_b 0.081(14) 0.068(13) 0.055(11) 0.010(10) 0.020(10) -0.011(11)

loop_
_atom_type_symbol
_atom_type_description
_atom_type_scat_dispersion_real
_atom_type_scat_dispersion_imag
_atom_type_scat_source
C C 0.0033 0.0016 'International Tables Vol C Tables 4.2.6.8 and 6.1.1.4'
H H 0.0000 0.0000 'International Tables Vol C Tables 4.2.6.8 and 6.1.1.4'
N N 0.0061 0.0033 'International Tables Vol C Tables 4.2.6.8 and 6.1.1.4'
O O 0.0106 0.0060 'International Tables Vol C Tables 4.2.6.8 and 6.1.1.4'
Cu Cu 0.3201 1.2651 'International Tables Vol C Tables 4.2.6.8 and 6.1.1.4'

loop_
_geom_angle_atom_site_label_1
_geom_angle_atom_site_label_2
_geom_angle_atom_site_label_3
_geom_angle
O1 Cu1 O3 85.80(9)
O1 Cu1 N2 166.84(11)
O3 Cu1 N2 90.44(11)
O1 Cu1 N1 93.14(11)
O3 Cu1 N1 166.66(11)
N2 Cu1 N1 87.62(12)
O1 Cu1 O1S 95.95(11)
O3 Cu1 O1S 93.86(11)
N2 Cu1 O1S 96.89(12)
N1 Cu1 O1S 99.47(11)
C3 O1 Cu1 129.3(2)
C18 O3 Cu1 128.3(2)
C29 N1 C1 109.6(3)
C29 N1 C14 110.2(3)
C1 N1 C14 108.6(3)
C29 N1 Cu1 113.9(2)
C1 N1 Cu1 110.5(2)
C14 N1 Cu1 103.8(2)
C15 N2 C30 109.3(3)
C15 N2 C16 110.6(3)
C30 N2 C16 109.6(3)
C15 N2 Cu1 107.2(3)
C30 N2 Cu1 115.7(2)
C16 N2 Cu1 104.2(2)
N1 C1 C2 114.7(3)
C7 C2 C3 119.0(4)
C7 C2 C1 120.0(3)
C3 C2 C1 120.9(3)
O1 C3 C4 119.6(3)
O1 C3 C2 119.8(3)
C4 C3 C2 120.6(3)
C5 C4 C3 117.7(3)
C5 C4 C8 118.4(3)
C3 C4 C8 123.8(3)
C6 C5 C4 121.8(4)
C7 C6 C5 119.4(4)
C6 C7 C2 121.5(4)
C13 C8 C9 116.4(3)
C13 C8 C4 118.8(3)
C9 C8 C4 124.7(3)
O2 C9 C10 116.2(3)
O2 C9 C8 123.2(3)
C10 C9 C8 120.6(3)
C11 C10 C9 120.4(3)
C12 C11 C10 120.0(3)
C13 C12 C11 119.5(4)
C12 C13 C8 123.0(4)
N1 C14 C15 109.6(3)
N2 C15 C14 110.8(3)
N2 C16 C17 115.0(3)
C22 C17 C18 119.1(3)
C22 C17 C16 118.8(3)
C18 C17 C16 122.1(3)
O3 C18 C19 119.6(3)
O3 C18 C17 120.9(3)
C19 C18 C17 119.5(3)
C20 C19 C18 118.5(3)
C20 C19 C23 117.7(3)
C18 C19 C23 123.8(3)
C21 C20 C19 122.1(4)
C20 C21 C22 118.8(4)
C21 C22 C17 122.0(4)
C28 C23 C24 117.4(3)
C28 C23 C19 118.9(3)
C24 C23 C19 123.2(3)
O4 C24 C25 116.9(4)
O4 C24 C23 123.5(3)
C25 C24 C23 119.5(4)
C26 C25 C24 121.6(4)
C25 C26 C27 119.7(4)
C26 C27 C28 119.7(4)
C27 C28 C23 122.0(4)
C4S_b O1S Cu1 161.2(7)
C1S_a O1S Cu1 114.8(3)
C1S_a N1S_a C3S_a 122.0(8)
C1S_a N1S_a C2S_a 120.7(10)
C3S_a N1S_a C2S_a 117.3(10)
N1S_a C1S_a O1S 124.2(6)
C5S_b N2S_b C4S_b 124(2)
C5S_b N2S_b C6S_b 115(2)
C4S_b N2S_b C6S_b 117(3)
O1S C4S_b N2S_b 114.4(17)

loop_
_geom_bond_atom_site_label_1
_geom_bond_atom_site_label_2
_geom_bond_distance
Cu1 O1 1.906(2)
Cu1 O3 1.927(2)
Cu1 N2 1.996(3)
Cu1 N1 2.035(3)
Cu1 O1S 2.262(3)
O1 C3 1.325(4)
O2 C9 1.361(4)
O3 C18 1.334(4)
O4 C24 1.348(5)
N1 C29 1.473(4)
N1 C1 1.476(5)
N1 C14 1.489(4)
N2 C15 1.471(5)
N2 C30 1.473(5)
N2 C16 1.495(4)
C1 C2 1.496(5)
C2 C7 1.376(5)
C2 C3 1.414(4)
C3 C4 1.407(5)
C4 C5 1.394(4)
C4 C8 1.489(4)
C5 C6 1.389(5)
C6 C7 1.371(5)
C8 C13 1.396(5)
C8 C9 1.405(4)
C9 C10 1.394(4)
C10 C11 1.378(5)
C11 C12 1.376(5)
C12 C13 1.369(5)
C14 C15 1.494(6)
C16 C17 1.495(5)
C17 C22 1.382(5)
C17 C18 1.411(5)
C18 C19 1.409(5)
C19 C20 1.395(5)
C19 C23 1.488(5)
C20 C21 1.375(5)
C21 C22 1.374(6)
C23 C28 1.396(5)
C23 C24 1.404(5)
C24 C25 1.390(5)
C25 C26 1.369(6)
C26 C27 1.372(6)
C27 C28 1.378(5)
O1S C4S_b 1.246(18)
O1S C1S_a 1.296(6)
N1S_a C1S_a 1.294(14)
N1S_a C3S_a 1.453(13)
N1S_a C2S_a 1.473(11)
N2S_b C5S_b 1.35(4)
N2S_b C4S_b 1.34(4)
N2S_b C6S_b 1.50(2)
